data_4021966
loop_
_publ_author_name
'Takashi Mino'
'Youichi Tanaka'
'Youtaro Hattori'
'Toshihiro Yabusaki'
'Hiroaki Saotome'
'Masami Sakamoto'
'Tsutomu Fujita'

_publ_section_title
;
 Synthesis and Optical Resolution of Aminophosphines with Axially
 Chiral C(aryl)-N(amine) Bonds for Use as Ligands in Asymmetric
 Catalysis
;
_journal_name_full 'Journal of Organic Chemistry'
_journal_page_first 7346
_journal_page_last 7353
_journal_paper_doi 10.1021/jo061261f
_journal_volume 71
_journal_year 2006
_chemical_formula_sum 'C37 H38 Cl N2 P Pd'
_chemical_formula_weight 683.51
_chemical_name_systematic
;
 ?
;
_space_group_IT_number 5
_symmetry_cell_setting monoclinic
_symmetry_space_group_name_Hall 'C 2y'
_symmetry_space_group_name_H-M 'C 1 2 1'
_atom_sites_solution_hydrogens geom
_atom_sites_solution_primary direct
_atom_sites_solution_secondary difmap
_audit_creation_method SHELXL-97
_cell_angle_alpha 90.00
_cell_angle_beta 101.35
_cell_angle_gamma 90.00
_cell_formula_units_Z 4
_cell_length_a 38.3957(12)
_cell_length_b 9.6498(3)
_cell_length_c 9.6342(3)
_cell_measurement_reflns_used 7466
_cell_measurement_temperature 173
_cell_measurement_theta_max 28.21
_cell_measurement_theta_min 2.60
_cell_volume 3499.74(19)
_computing_cell_refinement 'Bruker SMART'
_computing_data_collection 'Bruker SMART'
_computing_data_reduction 'Bruker SAINT'
_computing_molecular_graphics 'Bruker SHELXTL'
_computing_publication_material 'Bruker SHELXTL'
_computing_structure_refinement 'SHELXL-97 (Sheldrick, 1997)'
_computing_structure_solution 'SHELXS-97 (Sheldrick, 1990)'
_diffrn_ambient_temperature 173
_diffrn_detector_area_resol_mean 8.333
_diffrn_measured_fraction_theta_full 0.922
_diffrn_measured_fraction_theta_max 0.922
_diffrn_measurement_device_type 'CCD area detector'
_diffrn_measurement_method 'phi and omega scans'
_diffrn_radiation_monochromator graphite
_diffrn_radiation_source 'fine-focus sealed tube'
_diffrn_radiation_type MoK\a
_diffrn_radiation_wavelength 0.71073
_diffrn_reflns_av_R_equivalents 0.0110
_diffrn_reflns_av_sigmaI/netI 0.0283
_diffrn_reflns_limit_h_max 50
_diffrn_reflns_limit_h_min -35
_diffrn_reflns_limit_k_max 11
_diffrn_reflns_limit_k_min -12
_diffrn_reflns_limit_l_max 12
_diffrn_reflns_limit_l_min -12
_diffrn_reflns_number 9901
_diffrn_reflns_theta_full 28.29
_diffrn_reflns_theta_max 28.29
_diffrn_reflns_theta_min 2.16
_exptl_absorpt_coefficient_mu 0.678
_exptl_absorpt_correction_T_max 0.8224
_exptl_absorpt_correction_T_min 0.8224
_exptl_absorpt_correction_type empirical
_exptl_absorpt_process_details
;
SADABS Sheldrick 1996
;
_exptl_crystal_colour colorless
_exptl_crystal_density_diffrn 1.297
_exptl_crystal_density_meas 0
_exptl_crystal_density_method 'not measured'
_exptl_crystal_description cubic
_exptl_crystal_F_000 1408
_exptl_crystal_size_max 0.30
_exptl_crystal_size_mid 0.30
_exptl_crystal_size_min 0.30
_refine_diff_density_max 5.375
_refine_diff_density_min -0.471
_refine_diff_density_rms 0.199
_refine_ls_abs_structure_details 'Flack H D (1983), Acta Cryst. A39, 876-881'
_refine_ls_abs_structure_Flack -0.01(4)
_refine_ls_extinction_coef 0.0016(5)
_refine_ls_extinction_expression Fc^*^=kFc[1+0.001xFc^2^\l^3^/sin(2\q)]^-1/4^
_refine_ls_extinction_method SHELXL
_refine_ls_goodness_of_fit_ref 1.705
_refine_ls_hydrogen_treatment mixed
_refine_ls_matrix_type full
_refine_ls_number_parameters 384
_refine_ls_number_reflns 6992
_refine_ls_number_restraints 1
_refine_ls_restrained_S_all 1.705
_refine_ls_R_factor_all 0.0611
_refine_ls_R_factor_gt 0.0601
_refine_ls_shift/su_max 0.008
_refine_ls_shift/su_mean 0.001
_refine_ls_structure_factor_coef Fsqd
_refine_ls_weighting_details 'calc w=1/[\s^2^(Fo^2^)+(0.1000P)^2^+0.0000P] where P=(Fo^2^+2Fc^2^)/3'
_refine_ls_weighting_scheme calc
_refine_ls_wR_factor_gt 0.1932
_refine_ls_wR_factor_ref 0.1951
_reflns_number_gt 6796
_reflns_number_total 6992
_reflns_threshold_expression >2sigma(I)
_cod_data_source_file jo061261fsi20060727_093522.cif
_cod_depositor_comments
;
The following automatic conversions were performed:
'_symmetry_cell_setting' value 'Monoclinic' changed to 'monoclinic'
according to '/home/saulius/struct/CIF-dictionaries/cif_core.dic'
dictionary named 'cif_core.dic' version 2.4.1 from 2010-06-29.

Automatic conversion script
Id: cif_fix_enum 1527 2010-12-29 10:47:43Z saulius 
;
_cod_original_sg_symbol_H-M 'C 2'
_cod_database_code 4021966

loop_
_symmetry_equiv_pos_as_xyz
'x, y, z'
'-x, y, -z'
'x+1/2, y+1/2, z'
'-x+1/2, y+1/2, -z'

loop_
_atom_site_label
_atom_site_type_symbol
_atom_site_fract_x
_atom_site_fract_y
_atom_site_fract_z
_atom_site_U_iso_or_equiv
_atom_site_adp_type
_atom_site_occupancy
_atom_site_symmetry_multiplicity
_atom_site_calc_flag
_atom_site_refinement_flags
C1 C 0.07437(19) -0.2717(8) 0.2928(8) 0.0401(16) Uani 1 1 d .
H1 H 0.1004 -0.2894 0.3234 0.048 Uiso 1 1 calc R
C2 C 0.06577(16) -0.2802(8) 0.1320(8) 0.0357(14) Uani 1 1 d .
C3 C 0.07385(16) -0.1635(7) 0.0590(8) 0.0325(13) Uani 1 1 d .
C4 C 0.06694(19) -0.1710(9) -0.0896(8) 0.0362(16) Uani 1 1 d .
H4 H 0.0717 -0.0927 -0.1425 0.043 Uiso 1 1 calc R
C5 C 0.05341(19) -0.2892(8) -0.1604(9) 0.0415(16) Uani 1 1 d .
H5 H 0.0489 -0.2906 -0.2609 0.050 Uiso 1 1 calc R
C6 C 0.0464(2) -0.4048(8) -0.0882(11) 0.053(2) Uani 1 1 d .
H6 H 0.0376 -0.4869 -0.1372 0.063 Uiso 1 1 calc R
C7 C 0.0527(2) -0.3986(8) 0.0625(10) 0.0452(18) Uani 1 1 d .
H7 H 0.0479 -0.4771 0.1151 0.054 Uiso 1 1 calc R
C8 C 0.0856(3) -0.0935(12) 0.4808(9) 0.057(2) Uani 1 1 d .
H8B H 0.0760 -0.1552 0.5449 0.086 Uiso 1 1 calc R
H8A H 0.0813 0.0031 0.5041 0.086 Uiso 1 1 calc R
H8C H 0.1112 -0.1093 0.4913 0.086 Uiso 1 1 calc R
C9 C 0.0285(2) -0.0955(10) 0.3148(12) 0.060(3) Uani 1 1 d .
H9B H 0.0168 -0.1778 0.3441 0.091 Uiso 1 1 calc R
H9C H 0.0185 -0.0749 0.2153 0.091 Uiso 1 1 calc R
H9A H 0.0246 -0.0164 0.3737 0.091 Uiso 1 1 calc R
C10 C 0.0550(3) -0.3784(11) 0.3686(11) 0.062(2) Uani 1 1 d .
H10A H 0.0556 -0.3482 0.4662 0.093 Uiso 1 1 calc R
H10B H 0.0668 -0.4686 0.3694 0.093 Uiso 1 1 calc R
H10C H 0.0303 -0.3865 0.3187 0.093 Uiso 1 1 calc R
C11 C 0.13830(15) 0.2670(6) 0.0845(6) 0.0242(11) Uani 1 1 d .
C12 C 0.16977(15) 0.2466(7) 0.1859(6) 0.0267(12) Uani 1 1 d .
C13 C 0.19007(15) 0.3635(7) 0.2423(7) 0.0309(13) Uani 1 1 d .
C14 C 0.17771(17) 0.4958(9) 0.1977(7) 0.0369(13) Uani 1 1 d .
H14 H 0.1909 0.5743 0.2375 0.044 Uiso 1 1 calc R
C15 C 0.14672(18) 0.5166(7) 0.0972(8) 0.0362(14) Uani 1 1 d .
H15 H 0.1394 0.6074 0.0664 0.043 Uiso 1 1 calc R
C16 C 0.12654(16) 0.4005(7) 0.0425(7) 0.0302(12) Uani 1 1 d .
H16 H 0.1048 0.4128 -0.0233 0.036 Uiso 1 1 calc R
C17 C 0.22351(18) 0.3510(10) 0.3541(8) 0.0448(18) Uani 1 1 d .
H17B H 0.2174 0.3536 0.4481 0.067 Uiso 1 1 calc R
H17A H 0.2395 0.4281 0.3447 0.067 Uiso 1 1 calc R
H17C H 0.2353 0.2631 0.3420 0.067 Uiso 1 1 calc R
C18 C 0.21073(15) 0.0448(7) 0.1982(7) 0.0307(13) Uani 1 1 d .
C19 C 0.23139(17) 0.0911(8) 0.1026(7) 0.0357(14) Uani 1 1 d .
H19 H 0.2267 0.1757 0.0518 0.043 Uiso 1 1 calc R
C20 C 0.25930(16) 0.0036(12) 0.0878(8) 0.0478(18) Uani 1 1 d .
H20 H 0.2738 0.0282 0.0224 0.057 Uiso 1 1 calc R
C21 C 0.2667(2) -0.1176(10) 0.1641(10) 0.053(2) Uani 1 1 d .
H21 H 0.2863 -0.1731 0.1523 0.064 Uiso 1 1 calc R
C22 C 0.2457(2) -0.1585(9) 0.2577(9) 0.046(2) Uani 1 1 d .
H22 H 0.2502 -0.2434 0.3080 0.056 Uiso 1 1 calc R
C23 C 0.21780(18) -0.0742(8) 0.2774(8) 0.0382(16) Uani 1 1 d .
C24 C 0.1903(2) -0.0946(9) 0.3661(8) 0.0444(18) Uani 1 1 d .
H24A H 0.2009 -0.1252 0.4633 0.053 Uiso 1 1 calc R
H24B H 0.1717 -0.1614 0.3226 0.053 Uiso 1 1 calc R
C25 C 0.1754(2) 0.0580(8) 0.3637(8) 0.0358(14) Uani 1 1 d .
H25B H 0.1500 0.0581 0.3715 0.043 Uiso 1 1 calc R
H25A H 0.1891 0.1137 0.4420 0.043 Uiso 1 1 calc R
C26 C 0.14329(14) 0.0191(7) -0.0719(6) 0.0256(12) Uani 1 1 d .
C27 C 0.15908(16) 0.0851(7) -0.1705(6) 0.0301(13) Uani 1 1 d .
H27 H 0.1537 0.1794 -0.1933 0.036 Uiso 1 1 calc R
C28 C 0.18319(17) 0.0132(11) -0.2378(7) 0.0391(15) Uani 1 1 d .
H28 H 0.1943 0.0587 -0.3051 0.047 Uiso 1 1 calc R
C29 C 0.1904(2) -0.1252(9) -0.2038(8) 0.0441(17) Uani 1 1 d .
H29 H 0.2054 -0.1767 -0.2521 0.053 Uiso 1 1 calc R
C30 C 0.1755(2) -0.1886(7) -0.0988(8) 0.0410(16) Uani 1 1 d .
H30 H 0.1819 -0.2808 -0.0697 0.049 Uiso 1 1 calc R
C31 C 0.15141(17) -0.1154(7) -0.0377(7) 0.0331(13) Uani 1 1 d .
H31 H 0.1403 -0.1603 0.0298 0.040 Uiso 1 1 calc R
C32 C 0.07656(16) 0.1816(6) -0.1205(7) 0.0259(12) Uani 1 1 d .
C33 C 0.04414(19) 0.1976(9) -0.0844(9) 0.0441(18) Uani 1 1 d .
H33 H 0.0417 0.1736 0.0089 0.053 Uiso 1 1 calc R
C34 C 0.01445(18) 0.2475(8) -0.1781(10) 0.0437(18) Uani 1 1 d .
H34 H -0.0077 0.2576 -0.1497 0.052 Uiso 1 1 calc R
C35 C 0.0183(2) 0.2820(10) -0.3139(7) 0.0466(19) Uani 1 1 d .
H35 H -0.0012 0.3185 -0.3798 0.056 Uiso 1 1 calc R
C36 C 0.0501(3) 0.2634(16) -0.3523(9) 0.080(4) Uani 1 1 d .
H36 H 0.0523 0.2835 -0.4467 0.096 Uiso 1 1 calc R
C37 C 0.0800(2) 0.2147(13) -0.2547(8) 0.061(3) Uani 1 1 d .
H37 H 0.1023 0.2051 -0.2825 0.074 Uiso 1 1 calc R
Cl1 Cl 0.08657(4) 0.21547(18) 0.31675(17) 0.0347(3) Uani 1 1 d .
N1 N 0.06772(16) -0.1225(7) 0.3322(6) 0.0365(13) Uani 1 1 d .
N2 N 0.17962(13) 0.1113(6) 0.2284(5) 0.0264(10) Uani 1 1 d .
P1 P 0.11273(4) 0.11379(15) 0.01773(15) 0.0217(3) Uani 1 1 d .
Pd1 Pd 0.087532(9) 0.00317(5) 0.17977(4) 0.02523(16) Uani 1 1 d .

loop_
_atom_site_aniso_label
_atom_site_aniso_U_11
_atom_site_aniso_U_22
_atom_site_aniso_U_33
_atom_site_aniso_U_23
_atom_site_aniso_U_13
_atom_site_aniso_U_12
C1 0.038(3) 0.037(4) 0.048(4) 0.012(3) 0.014(3) 0.003(3)
C2 0.024(3) 0.032(3) 0.053(4) 0.006(3) 0.012(3) 0.003(3)
C3 0.023(3) 0.022(3) 0.053(4) -0.002(3) 0.009(3) -0.003(2)
C4 0.033(4) 0.037(4) 0.039(4) -0.005(3) 0.008(3) -0.006(3)
C5 0.042(4) 0.035(4) 0.047(4) -0.012(3) 0.007(3) 0.000(3)
C6 0.044(4) 0.026(4) 0.088(7) -0.010(4) 0.011(4) -0.007(3)
C7 0.038(4) 0.030(3) 0.071(5) 0.005(4) 0.017(3) -0.005(3)
C8 0.076(6) 0.065(6) 0.035(4) 0.005(4) 0.022(4) -0.009(5)
C9 0.048(4) 0.049(5) 0.098(7) 0.019(5) 0.047(5) 0.016(4)
C10 0.082(6) 0.045(5) 0.062(6) 0.007(4) 0.023(5) -0.009(4)
C11 0.023(3) 0.021(3) 0.030(3) 0.003(2) 0.006(2) -0.001(2)
C12 0.025(3) 0.037(3) 0.019(3) -0.002(2) 0.008(2) -0.001(2)
C13 0.022(3) 0.039(4) 0.032(3) -0.008(3) 0.005(2) -0.007(2)
C14 0.042(3) 0.028(3) 0.045(3) -0.016(3) 0.016(2) -0.013(3)
C15 0.049(3) 0.014(3) 0.049(3) -0.002(3) 0.018(3) 0.002(3)
C16 0.032(3) 0.024(3) 0.032(3) 0.004(2) -0.002(2) -0.002(2)
C17 0.030(3) 0.062(5) 0.040(4) -0.012(3) -0.001(3) -0.008(3)
C18 0.020(3) 0.038(4) 0.031(3) -0.004(2) -0.003(2) 0.006(2)
C19 0.031(3) 0.045(4) 0.030(3) -0.007(3) 0.004(2) -0.003(3)
C20 0.029(3) 0.064(5) 0.052(4) -0.029(5) 0.013(3) -0.010(4)
C21 0.040(4) 0.053(5) 0.062(5) -0.027(4) 0.000(3) 0.012(3)
C22 0.047(4) 0.039(4) 0.048(4) -0.010(3) -0.003(3) 0.016(3)
C23 0.031(3) 0.037(4) 0.041(4) -0.005(3) -0.006(3) 0.007(3)
C24 0.063(5) 0.033(4) 0.035(4) 0.014(3) 0.005(3) 0.006(3)
C25 0.040(4) 0.035(3) 0.033(3) 0.003(3) 0.010(3) 0.007(3)
C26 0.022(2) 0.028(3) 0.027(2) 0.000(2) 0.0056(18) 0.001(2)
C27 0.032(3) 0.031(3) 0.028(3) 0.007(2) 0.007(2) 0.000(2)
C28 0.038(3) 0.052(4) 0.030(3) 0.002(4) 0.013(2) -0.008(4)
C29 0.042(4) 0.053(5) 0.041(4) -0.010(3) 0.019(3) 0.011(3)
C30 0.052(4) 0.023(3) 0.054(4) 0.000(3) 0.025(3) 0.005(3)
C31 0.031(3) 0.030(3) 0.040(3) 0.004(3) 0.010(2) 0.001(2)
C32 0.028(3) 0.016(3) 0.033(3) -0.006(2) 0.004(2) 0.001(2)
C33 0.029(3) 0.052(5) 0.053(4) 0.020(4) 0.015(3) 0.010(3)
C34 0.028(3) 0.034(4) 0.069(5) 0.023(4) 0.008(3) -0.002(3)
C35 0.040(4) 0.066(5) 0.028(3) -0.019(3) -0.007(3) 0.014(3)
C36 0.054(5) 0.147(12) 0.031(4) -0.007(5) -0.013(4) 0.049(6)
C37 0.035(4) 0.116(9) 0.034(4) 0.015(5) 0.007(3) 0.033(5)
Cl1 0.0368(8) 0.0353(8) 0.0347(8) -0.0078(6) 0.0136(6) -0.0016(6)
N1 0.041(3) 0.034(3) 0.038(3) 0.005(2) 0.016(2) -0.003(2)
N2 0.020(2) 0.031(3) 0.030(2) 0.001(2) 0.0072(18) 0.0059(19)
P1 0.0225(6) 0.0187(7) 0.0245(7) 0.0000(5) 0.0060(5) -0.0003(5)
Pd1 0.0271(2) 0.0233(2) 0.0272(2) 0.00016(18) 0.01023(14) -0.00218(17)

loop_
_atom_type_symbol
_atom_type_description
_atom_type_scat_dispersion_real
_atom_type_scat_dispersion_imag
_atom_type_scat_source
C C 0.0033 0.0016 'International Tables Vol C Tables 4.2.6.8 and 6.1.1.4'
H H 0.0000 0.0000 'International Tables Vol C Tables 4.2.6.8 and 6.1.1.4'
N N 0.0061 0.0033 'International Tables Vol C Tables 4.2.6.8 and 6.1.1.4'
P P 0.1023 0.0942 'International Tables Vol C Tables 4.2.6.8 and 6.1.1.4'
Cl Cl 0.1484 0.1585 'International Tables Vol C Tables 4.2.6.8 and 6.1.1.4'
Pd Pd -0.9988 1.0072 'International Tables Vol C Tables 4.2.6.8 and 6.1.1.4'

loop_
_geom_angle_atom_site_label_1
_geom_angle_atom_site_label_2
_geom_angle_atom_site_label_3
_geom_angle
C2 C1 N1 106.9(6)
C2 C1 C10 114.8(7)
N1 C1 C10 113.2(7)
C2 C1 H1 107.1
N1 C1 H1 107.1
C10 C1 H1 107.1
C7 C2 C3 121.6(7)
C7 C2 C1 121.9(7)
C3 C2 C1 116.4(7)
C2 C3 C4 117.1(7)
C2 C3 Pd1 114.6(5)
C4 C3 Pd1 127.7(5)
C5 C4 C3 121.6(8)
C5 C4 H4 119.2
C3 C4 H4 119.2
C6 C5 C4 121.1(8)
C6 C5 H5 119.5
C4 C5 H5 119.5
C5 C6 C7 118.2(7)
C5 C6 H6 120.9
C7 C6 H6 120.9
C2 C7 C6 120.4(7)
C2 C7 H7 119.8
C6 C7 H7 119.8
N1 C8 H8B 109.5
N1 C8 H8A 109.5
H8B C8 H8A 109.5
N1 C8 H8C 109.5
H8B C8 H8C 109.5
H8A C8 H8C 109.5
N1 C9 H9B 109.5
N1 C9 H9C 109.5
H9B C9 H9C 109.5
N1 C9 H9A 109.5
H9B C9 H9A 109.5
H9C C9 H9A 109.5
C1 C10 H10A 109.5
C1 C10 H10B 109.5
H10A C10 H10B 109.5
C1 C10 H10C 109.5
H10A C10 H10C 109.5
H10B C10 H10C 109.5
C16 C11 C12 120.9(5)
C16 C11 P1 121.7(4)
C12 C11 P1 117.4(4)
N2 C12 C11 118.6(5)
N2 C12 C13 122.3(5)
C11 C12 C13 119.1(6)
C14 C13 C12 118.7(5)
C14 C13 C17 118.8(6)
C12 C13 C17 122.4(7)
C15 C14 C13 122.4(6)
C15 C14 H14 118.8
C13 C14 H14 118.8
C14 C15 C16 118.6(7)
C14 C15 H15 120.7
C16 C15 H15 120.7
C11 C16 C15 120.2(6)
C11 C16 H16 119.9
C15 C16 H16 119.9
C13 C17 H17B 109.5
C13 C17 H17A 109.5
H17B C17 H17A 109.5
C13 C17 H17C 109.5
H17B C17 H17C 109.5
H17A C17 H17C 109.5
C23 C18 C19 123.7(6)
C23 C18 N2 110.0(6)
C19 C18 N2 126.3(6)
C20 C19 C18 114.8(8)
C20 C19 H19 122.6
C18 C19 H19 122.6
C21 C20 C19 122.7(8)
C21 C20 H20 118.7
C19 C20 H20 118.7
C20 C21 C22 120.3(7)
C20 C21 H21 119.8
C22 C21 H21 119.8
C21 C22 C23 119.2(8)
C21 C22 H22 120.4
C23 C22 H22 120.4
C18 C23 C22 119.2(8)
C18 C23 C24 110.0(6)
C22 C23 C24 130.6(8)
C23 C24 C25 99.4(6)
C23 C24 H24A 111.9
C25 C24 H24A 111.9
C23 C24 H24B 111.9
C25 C24 H24B 111.9
H24A C24 H24B 109.6
N2 C25 C24 104.0(6)
N2 C25 H25B 111.0
C24 C25 H25B 111.0
N2 C25 H25A 111.0
C24 C25 H25A 111.0
H25B C25 H25A 109.0
C31 C26 C27 119.8(6)
C31 C26 P1 120.0(5)
C27 C26 P1 120.2(5)
C26 C27 C28 120.4(7)
C26 C27 H27 119.8
C28 C27 H27 119.8
C29 C28 C27 118.8(6)
C29 C28 H28 120.6
C27 C28 H28 120.6
C28 C29 C30 120.1(6)
C28 C29 H29 120.0
C30 C29 H29 120.0
C31 C30 C29 119.2(7)
C31 C30 H30 120.4
C29 C30 H30 120.4
C26 C31 C30 121.6(6)
C26 C31 H31 119.2
C30 C31 H31 119.2
C37 C32 C33 118.6(6)
C37 C32 P1 124.6(5)
C33 C32 P1 116.8(5)
C32 C33 C34 123.0(7)
C32 C33 H33 118.5
C34 C33 H33 118.5
C35 C34 C33 118.0(7)
C35 C34 H34 121.0
C33 C34 H34 121.0
C36 C35 C34 119.7(7)
C36 C35 H35 120.2
C34 C35 H35 120.2
C35 C36 C37 121.3(9)
C35 C36 H36 119.3
C37 C36 H36 119.3
C32 C37 C36 119.4(8)
C32 C37 H37 120.3
C36 C37 H37 120.3
C8 N1 C9 109.7(7)
C8 N1 C1 110.4(7)
C9 N1 C1 110.4(6)
C8 N1 Pd1 113.1(5)
C9 N1 Pd1 107.9(5)
C1 N1 Pd1 105.3(4)
C12 N2 C18 123.1(5)
C12 N2 C25 121.7(5)
C18 N2 C25 105.7(5)
C11 P1 C26 102.8(3)
C11 P1 C32 104.1(3)
C26 P1 C32 107.3(3)
C11 P1 Pd1 114.4(2)
C26 P1 Pd1 119.4(2)
C32 P1 Pd1 107.6(2)
C3 Pd1 N1 81.7(3)
C3 Pd1 P1 94.4(2)
N1 Pd1 P1 173.18(17)
C3 Pd1 Cl1 164.17(18)
N1 Pd1 Cl1 93.36(17)
P1 Pd1 Cl1 91.78(6)

loop_
_geom_bond_atom_site_label_1
_geom_bond_atom_site_label_2
_geom_bond_distance
C1 C2 1.522(11)
C1 N1 1.524(10)
C1 C10 1.536(12)
C1 H1 1.0000
C2 C7 1.368(11)
C2 C3 1.395(10)
C3 C4 1.405(11)
C3 Pd1 1.994(7)
C4 C5 1.377(11)
C4 H4 0.9500
C5 C6 1.368(13)
C5 H5 0.9500
C6 C7 1.426(14)
C6 H6 0.9500
C7 H7 0.9500
C8 N1 1.487(11)
C8 H8B 0.9800
C8 H8A 0.9800
C8 H8C 0.9800
C9 N1 1.505(10)
C9 H9B 0.9800
C9 H9C 0.9800
C9 H9A 0.9800
C10 H10A 0.9800
C10 H10B 0.9800
C10 H10C 0.9800
C11 C16 1.398(9)
C11 C12 1.410(8)
C11 P1 1.821(6)
C12 N2 1.398(9)
C12 C13 1.417(9)
C13 C14 1.400(12)
C13 C17 1.510(9)
C14 C15 1.393(10)
C14 H14 0.9500
C15 C16 1.404(10)
C15 H15 0.9500
C16 H16 0.9500
C17 H17B 0.9800
C17 H17A 0.9800
C17 H17C 0.9800
C18 C23 1.375(10)
C18 C19 1.402(10)
C18 N2 1.435(8)
C19 C20 1.394(11)
C19 H19 0.9500
C20 C21 1.381(16)
C20 H20 0.9500
C21 C22 1.381(13)
C21 H21 0.9500
C22 C23 1.387(10)
C22 H22 0.9500
C23 C24 1.499(11)
C24 C25 1.579(10)
C24 H24A 0.9900
C24 H24B 0.9900
C25 N2 1.440(9)
C25 H25B 0.9900
C25 H25A 0.9900
C26 C31 1.360(10)
C26 C27 1.379(9)
C26 P1 1.832(6)
C27 C28 1.412(10)
C27 H27 0.9500
C28 C29 1.390(13)
C28 H28 0.9500
C29 C30 1.397(11)
C29 H29 0.9500
C30 C31 1.385(9)
C30 H30 0.9500
C31 H31 0.9500
C32 C37 1.363(10)
C32 C33 1.366(9)
C32 P1 1.844(7)
C33 C34 1.393(10)
C33 H33 0.9500
C34 C35 1.386(12)
C34 H34 0.9500
C35 C36 1.354(13)
C35 H35 0.9500
C36 C37 1.414(10)
C36 H36 0.9500
C37 H37 0.9500
Cl1 Pd1 2.4412(17)
N1 Pd1 2.155(6)
P1 Pd1 2.2598(15)

loop_
_geom_torsion_atom_site_label_1
_geom_torsion_atom_site_label_2
_geom_torsion_atom_site_label_3
_geom_torsion_atom_site_label_4
_geom_torsion
N1 C1 C2 C7 -148.7(6)
C10 C1 C2 C7 -22.2(10)
N1 C1 C2 C3 34.9(8)
C10 C1 C2 C3 161.5(7)
C7 C2 C3 C4 2.0(10)
C1 C2 C3 C4 178.4(6)
C7 C2 C3 Pd1 173.8(5)
C1 C2 C3 Pd1 -9.8(7)
C2 C3 C4 C5 -1.2(10)
Pd1 C3 C4 C5 -171.7(6)
C3 C4 C5 C6 -0.5(12)
C4 C5 C6 C7 1.4(12)
C3 C2 C7 C6 -1.2(11)
C1 C2 C7 C6 -177.3(7)
C5 C6 C7 C2 -0.6(11)
C16 C11 C12 N2 177.5(6)
P1 C11 C12 N2 0.4(7)
C16 C11 C12 C13 -1.8(9)
P1 C11 C12 C13 -178.9(4)
N2 C12 C13 C14 -177.8(6)
C11 C12 C13 C14 1.5(9)
N2 C12 C13 C17 -1.0(9)
C11 C12 C13 C17 178.3(6)
C12 C13 C14 C15 -1.8(10)
C17 C13 C14 C15 -178.7(6)
C13 C14 C15 C16 2.3(10)
C12 C11 C16 C15 2.3(10)
P1 C11 C16 C15 179.3(5)
C14 C15 C16 C11 -2.5(10)
C23 C18 C19 C20 2.8(9)
N2 C18 C19 C20 -177.0(6)
C18 C19 C20 C21 -1.7(10)
C19 C20 C21 C22 1.5(12)
C20 C21 C22 C23 -2.1(12)
C19 C18 C23 C22 -3.6(10)
N2 C18 C23 C22 176.2(6)
C19 C18 C23 C24 -178.9(6)
N2 C18 C23 C24 0.9(8)
C21 C22 C23 C18 3.1(11)
C21 C22 C23 C24 177.3(8)
C18 C23 C24 C25 -19.4(8)
C22 C23 C24 C25 166.0(8)
C23 C24 C25 N2 30.9(7)
C31 C26 C27 C28 1.0(9)
P1 C26 C27 C28 178.7(5)
C26 C27 C28 C29 0.6(10)
C27 C28 C29 C30 -3.7(11)
C28 C29 C30 C31 5.2(12)
C27 C26 C31 C30 0.5(10)
P1 C26 C31 C30 -177.2(6)
C29 C30 C31 C26 -3.6(11)
C37 C32 C33 C34 -0.6(13)
P1 C32 C33 C34 -179.9(7)
C32 C33 C34 C35 0.1(14)
C33 C34 C35 C36 1.6(15)
C34 C35 C36 C37 -2.7(19)
C33 C32 C37 C36 -0.4(16)
P1 C32 C37 C36 178.8(9)
C35 C36 C37 C32 2(2)
C2 C1 N1 C8 -162.6(6)
C10 C1 N1 C8 70.0(9)
C2 C1 N1 C9 76.0(7)
C10 C1 N1 C9 -51.5(9)
C2 C1 N1 Pd1 -40.2(6)
C10 C1 N1 Pd1 -167.6(6)
C11 C12 N2 C18 113.6(7)
C13 C12 N2 C18 -67.1(8)
C11 C12 N2 C25 -104.8(7)
C13 C12 N2 C25 74.5(8)
C23 C18 N2 C12 167.2(5)
C19 C18 N2 C12 -13.0(10)
C23 C18 N2 C25 20.5(7)
C19 C18 N2 C25 -159.7(7)
C24 C25 N2 C12 -179.2(6)
C24 C25 N2 C18 -31.9(7)
C16 C11 P1 C26 119.4(5)
C12 C11 P1 C26 -63.5(5)
C16 C11 P1 C32 7.6(6)
C12 C11 P1 C32 -175.4(5)
C16 C11 P1 Pd1 -109.6(5)
C12 C11 P1 Pd1 67.4(5)
C31 C26 P1 C11 126.0(5)
C27 C26 P1 C11 -51.7(5)
C31 C26 P1 C32 -124.5(5)
C27 C26 P1 C32 57.7(5)
C31 C26 P1 Pd1 -1.9(6)
C27 C26 P1 Pd1 -179.6(4)
C37 C32 P1 C11 79.9(8)
C33 C32 P1 C11 -100.9(6)
C37 C32 P1 C26 -28.6(9)
C33 C32 P1 C26 150.7(6)
C37 C32 P1 Pd1 -158.2(8)
C33 C32 P1 Pd1 21.0(6)
C2 C3 Pd1 N1 -11.6(4)
C4 C3 Pd1 N1 159.1(6)
C2 C3 Pd1 P1 162.7(4)
C4 C3 Pd1 P1 -26.5(6)
C2 C3 Pd1 Cl1 -84.5(9)
C4 C3 Pd1 Cl1 86.3(10)
C8 N1 Pd1 C3 150.0(6)
C9 N1 Pd1 C3 -88.5(6)
C1 N1 Pd1 C3 29.4(4)
C8 N1 Pd1 P1 93.9(16)
C9 N1 Pd1 P1 -144.7(13)
C1 N1 Pd1 P1 -26.8(17)
C8 N1 Pd1 Cl1 -45.1(6)
C9 N1 Pd1 Cl1 76.4(6)
C1 N1 Pd1 Cl1 -165.8(4)
C11 P1 Pd1 C3 -169.0(3)
C26 P1 Pd1 C3 -46.7(3)
C32 P1 Pd1 C3 75.8(3)
C11 P1 Pd1 N1 -113.5(15)
C26 P1 Pd1 N1 8.8(15)
C32 P1 Pd1 N1 131.3(15)
C11 P1 Pd1 Cl1 25.6(2)
C26 P1 Pd1 Cl1 147.9(2)
C32 P1 Pd1 Cl1 -89.6(2)
